data_7104885
loop_
_publ_author_name
'Clarke, Caroline S.'
'Haynes, Delia A.'
'Rawson, Jeremy M.'
'Bond, Andrew D.'

_publ_section_title
;
 Small molecule fixation by a dithiadiazolyl radical: X-ray crystal structures
 of (CF3C6H3FCNSSN)2and (CF3C6H3FCNSSN)2&#x02D9;G (G = N2, Ar, CO2and SO2)
;
_journal_coden_ASTM CHCOFS
_journal_issue 22
_journal_name_full
;
 Chemical Communications (Cambridge, United Kingdom)
;
_journal_page_first 2774
_journal_page_last 2775
_journal_paper_doi 10.1039/b307509p
_journal_year 2003
_chemical_formula_moiety 'C8 H3 F4 N2 S2'
_chemical_formula_sum 'C8 H3 F4 N2 S2'
_chemical_formula_weight 267.24
_space_group_IT_number 2
_symmetry_cell_setting triclinic
_symmetry_space_group_name_Hall '-P 1'
_symmetry_space_group_name_H-M 'P -1'
_atom_sites_solution_hydrogens geom
_atom_sites_solution_primary direct
_atom_sites_solution_secondary difmap
_cell_angle_alpha 75.318(3)
_cell_angle_beta 79.351(3)
_cell_angle_gamma 89.511(2)
_cell_formula_units_Z 8
_cell_length_a 10.6611(6)
_cell_length_b 11.6471(5)
_cell_length_c 16.0947(5)
_cell_measurement_reflns_used 9506
_cell_measurement_temperature 180(2)
_cell_measurement_theta_max 24.71
_cell_measurement_theta_min 1.00
_cell_volume 1898.40(15)
_computing_cell_refinement 'HKL Scalepack (Otwinowski & Minor, 1997)'
_computing_data_collection 'Collect (Nonius, 1998)'
_computing_data_reduction
;
HKL Denzo and Scalepack (Otwinowski & Minor, 1997)
;
_computing_molecular_graphics 'SHELXTL v6.12 (Bruker AXS, 2001)'
_computing_publication_material 'SHELXTL v6.12 (Bruker AXS, 2001)'
_computing_structure_refinement 'SHELXTL v6.12 (Bruker AXS, 2001)'
_computing_structure_solution 'SIR-92 (Altomare et al., 1994)'
_diffrn_ambient_temperature 180(2)
_diffrn_measured_fraction_theta_full 0.996
_diffrn_measured_fraction_theta_max 0.996
_diffrn_measurement_device_type 'Nonius KappaCCD'
_diffrn_measurement_method 'thin-slice \w and \f scans'
_diffrn_radiation_monochromator graphite
_diffrn_radiation_source 'fine-focus sealed tube'
_diffrn_radiation_type MoK\a
_diffrn_radiation_wavelength 0.7107
_diffrn_reflns_av_R_equivalents 0.0494
_diffrn_reflns_av_sigmaI/netI 0.0598
_diffrn_reflns_limit_h_max 12
_diffrn_reflns_limit_h_min 0
_diffrn_reflns_limit_k_max 13
_diffrn_reflns_limit_k_min -13
_diffrn_reflns_limit_l_max 18
_diffrn_reflns_limit_l_min -18
_diffrn_reflns_number 15483
_diffrn_reflns_theta_full 24.67
_diffrn_reflns_theta_max 24.67
_diffrn_reflns_theta_min 1.33
_diffrn_standards_number 0
_exptl_absorpt_coefficient_mu 0.591
_exptl_absorpt_correction_T_max 0.932
_exptl_absorpt_correction_T_min 0.859
_exptl_absorpt_correction_type multi-scan
_exptl_absorpt_process_details 'Sortav Blessing (1995)'
_exptl_crystal_colour red
_exptl_crystal_density_diffrn 1.870
_exptl_crystal_density_method 'not measured'
_exptl_crystal_description block
_exptl_crystal_F_000 1064
_exptl_crystal_size_max 0.35
_exptl_crystal_size_mid 0.12
_exptl_crystal_size_min 0.12
_refine_diff_density_max 0.976
_refine_diff_density_min -0.566
_refine_diff_density_rms 0.164
_refine_ls_extinction_method none
_refine_ls_goodness_of_fit_ref 1.046
_refine_ls_hydrogen_treatment constr
_refine_ls_matrix_type full
_refine_ls_number_parameters 578
_refine_ls_number_reflns 6425
_refine_ls_number_restraints 24
_refine_ls_restrained_S_all 1.046
_refine_ls_R_factor_all 0.0712
_refine_ls_R_factor_gt 0.0471
_refine_ls_shift/su_max 0.009
_refine_ls_shift/su_mean 0.001
_refine_ls_structure_factor_coef Fsqd
_refine_ls_weighting_details 'calc w=1/[\s^2^(Fo^2^)+(0.1042P)^2^+0.1127P] where P=(Fo^2^+2Fc^2^)/3'
_refine_ls_weighting_scheme calc
_refine_ls_wR_factor_gt 0.1295
_refine_ls_wR_factor_ref 0.1626
_reflns_number_gt 4717
_reflns_number_total 6425
_reflns_threshold_expression I>2\s(I)
_cod_data_source_file b307509p.txt
_cod_data_source_block jr0037
_cod_original_sg_symbol_H-M P-1
_cod_database_code 7104885

loop_
_symmetry_equiv_pos_as_xyz
'x, y, z'
'-x, -y, -z'

loop_
_atom_site_label
_atom_site_type_symbol
_atom_site_fract_x
_atom_site_fract_y
_atom_site_fract_z
_atom_site_U_iso_or_equiv
_atom_site_adp_type
_atom_site_occupancy
_atom_site_symmetry_multiplicity
_atom_site_calc_flag
_atom_site_refinement_flags
_atom_site_disorder_assembly
_atom_site_disorder_group
F11 F 0.6026(3) 0.7195(2) 0.16520(16) 0.0495(7) Uani 1 1 d . . .
F12 F 0.4064(4) 0.5635(2) 0.14797(16) 0.0745(10) Uani 1 1 d D . .
F13 F 0.5397(3) 0.6281(2) 0.02935(18) 0.0607(8) Uani 1 1 d D . .
F14 F 0.3423(3) 0.6374(2) 0.02890(18) 0.0621(8) Uani 1 1 d D . .
S11 S 0.51511(10) 1.27874(8) 0.19317(6) 0.0309(3) Uani 1 1 d . . .
S12 S 0.32632(10) 1.29466(8) 0.17325(6) 0.0310(3) Uani 1 1 d . . .
N11 N 0.5287(3) 1.1459(3) 0.17655(19) 0.0285(7) Uani 1 1 d . . .
N12 N 0.3172(3) 1.1654(3) 0.15263(19) 0.0304(8) Uani 1 1 d . . .
C10 C 0.4247(4) 1.1051(3) 0.1560(2) 0.0269(8) Uani 1 1 d . . .
C11 C 0.4284(4) 0.9893(3) 0.1342(2) 0.0255(8) Uani 1 1 d . . .
C12 C 0.5187(4) 0.9066(3) 0.1602(2) 0.0286(9) Uani 1 1 d . . .
H12 H 0.5801 0.9244 0.1916 0.034 Uiso 1 1 calc R . .
C13 C 0.5170(4) 0.7999(3) 0.1397(2) 0.0291(9) Uani 1 1 d . . .
C14 C 0.4299(4) 0.7692(3) 0.0935(2) 0.0280(9) Uani 1 1 d . . .
C15 C 0.3425(4) 0.8521(3) 0.0665(2) 0.0313(9) Uani 1 1 d . . .
H15 H 0.2836 0.8345 0.0334 0.038 Uiso 1 1 calc R . .
C16 C 0.3400(4) 0.9607(3) 0.0872(2) 0.0313(9) Uani 1 1 d . . .
H16 H 0.2780 1.0161 0.0695 0.038 Uiso 1 1 calc R . .
C17 C 0.4302(4) 0.6496(3) 0.0755(2) 0.0360(10) Uani 1 1 d D . .
F21 F 0.4838(3) 0.61764(19) 0.44481(14) 0.0459(6) Uani 1 1 d . . .
F22 F 0.2906(3) 0.44855(19) 0.44041(15) 0.0614(8) Uani 1 1 d D . .
F23 F 0.4313(2) 0.48891(19) 0.32358(15) 0.0440(6) Uani 1 1 d D . .
F24 F 0.2341(2) 0.4965(2) 0.31571(16) 0.0482(7) Uani 1 1 d D . .
S21 S 0.41394(10) 1.19734(8) 0.39137(6) 0.0283(3) Uani 1 1 d . . .
S22 S 0.22632(9) 1.20826(8) 0.36954(6) 0.0291(3) Uani 1 1 d . . .
N21 N 0.4259(3) 1.0581(3) 0.38843(18) 0.0263(7) Uani 1 1 d . . .
N22 N 0.2152(3) 1.0710(3) 0.36260(19) 0.0271(7) Uani 1 1 d . . .
C20 C 0.3211(4) 1.0100(3) 0.3744(2) 0.0231(8) Uani 1 1 d . . .
C21 C 0.3206(3) 0.8851(3) 0.3706(2) 0.0229(8) Uani 1 1 d . . .
C22 C 0.4059(4) 0.8083(3) 0.4099(2) 0.0261(8) Uani 1 1 d . . .
H22 H 0.4646 0.8358 0.4390 0.031 Uiso 1 1 calc R . .
C23 C 0.4034(4) 0.6920(3) 0.4057(2) 0.0264(8) Uani 1 1 d . . .
C24 C 0.3196(4) 0.6491(3) 0.3627(2) 0.0255(8) Uani 1 1 d . . .
C25 C 0.2369(4) 0.7267(3) 0.3229(2) 0.0269(8) Uani 1 1 d . . .
H25 H 0.1806 0.6997 0.2919 0.032 Uiso 1 1 calc R . .
C26 C 0.2353(4) 0.8433(3) 0.3280(2) 0.0266(8) Uani 1 1 d . . .
H26 H 0.1757 0.8952 0.3024 0.032 Uiso 1 1 calc R . .
C27 C 0.3195(4) 0.5211(3) 0.3610(2) 0.0315(9) Uani 1 1 d D . .
F31 F 0.0031(2) 0.41706(18) 0.57854(13) 0.0388(6) Uani 1 1 d . . .
F32 F 0.2016(3) 0.24632(19) 0.57571(14) 0.0552(8) Uani 1 1 d D . .
F33 F 0.0712(2) 0.21507(19) 0.69735(14) 0.0439(6) Uani 1 1 d D . .
F34 F 0.2721(3) 0.21796(19) 0.69506(16) 0.0492(7) Uani 1 1 d D . .
S31 S 0.08868(10) 0.97670(8) 0.59289(6) 0.0288(3) Uani 1 1 d . . .
S32 S 0.27652(9) 0.97352(8) 0.61365(6) 0.0287(3) Uani 1 1 d . . .
N31 N 0.0780(3) 0.8351(3) 0.59816(19) 0.0285(7) Uani 1 1 d . . .
N32 N 0.2891(3) 0.8308(3) 0.62326(19) 0.0268(7) Uani 1 1 d . . .
C30 C 0.1836(4) 0.7775(3) 0.6142(2) 0.0236(8) Uani 1 1 d . . .
C31 C 0.1841(3) 0.6480(3) 0.6239(2) 0.0226(8) Uani 1 1 d . . .
C32 C 0.0902(4) 0.5927(3) 0.5958(2) 0.0250(8) Uani 1 1 d . . .
H32 H 0.0265 0.6378 0.5697 0.030 Uiso 1 1 calc R . .
C33 C 0.0917(4) 0.4723(3) 0.6064(2) 0.0262(8) Uani 1 1 d . . .
C34 C 0.1825(4) 0.4022(3) 0.6456(2) 0.0251(8) Uani 1 1 d . . .
C35 C 0.2739(4) 0.4579(3) 0.6740(2) 0.0287(9) Uani 1 1 d . . .
H35 H 0.3363 0.4124 0.7015 0.034 Uiso 1 1 calc R . .
C36 C 0.2749(4) 0.5798(3) 0.6627(2) 0.0265(8) Uani 1 1 d . . .
H36 H 0.3390 0.6173 0.6819 0.032 Uiso 1 1 calc R . .
C37 C 0.1804(4) 0.2714(3) 0.6530(2) 0.0340(10) Uani 1 1 d D . .
F41 F -0.0984(2) 0.3407(2) 0.83404(15) 0.0464(6) Uani 1 1 d . . .
F42 F 0.0936(4) 0.1641(2) 0.87028(17) 0.0910(13) Uani 1 1 d D . .
F43 F -0.0454(3) 0.1641(2) 0.98335(19) 0.0677(8) Uani 1 1 d D . .
F44 F 0.1477(3) 0.1687(2) 0.98856(19) 0.0702(9) Uani 1 1 d D . .
S42 S 0.17674(10) 0.92375(8) 0.81178(6) 0.0305(3) Uani 1 1 d . . .
S41 S -0.01100(10) 0.92283(8) 0.79027(6) 0.0305(3) Uani 1 1 d . . .
N41 N -0.0241(3) 0.7783(3) 0.80891(19) 0.0291(7) Uani 1 1 d . . .
N42 N 0.1856(3) 0.7794(3) 0.83478(19) 0.0302(7) Uani 1 1 d . . .
C40 C 0.0797(4) 0.7231(3) 0.8313(2) 0.0252(8) Uani 1 1 d . . .
C41 C 0.0754(3) 0.5911(3) 0.8577(2) 0.0232(8) Uani 1 1 d . . .
C42 C -0.0141(4) 0.5263(3) 0.8327(2) 0.0239(8) Uani 1 1 d . . .
H42 H -0.0731 0.5654 0.7985 0.029 Uiso 1 1 calc R . .
C43 C -0.0143(4) 0.4041(3) 0.8590(2) 0.0272(9) Uani 1 1 d . . .
C44 C 0.0686(4) 0.3428(3) 0.9102(2) 0.0276(9) Uani 1 1 d . . .
C45 C 0.1550(4) 0.4090(3) 0.9352(2) 0.0324(9) Uani 1 1 d . . .
H45 H 0.2121 0.3695 0.9709 0.039 Uiso 1 1 calc R . .
C46 C 0.1598(4) 0.5320(3) 0.9090(2) 0.0307(9) Uani 1 1 d . . .
H46 H 0.2207 0.5760 0.9261 0.037 Uiso 1 1 calc R . .
C47 C 0.0647(4) 0.2106(3) 0.9359(2) 0.0365(10) Uani 1 1 d D . .

loop_
_atom_site_aniso_label
_atom_site_aniso_U_11
_atom_site_aniso_U_22
_atom_site_aniso_U_33
_atom_site_aniso_U_23
_atom_site_aniso_U_13
_atom_site_aniso_U_12
F11 0.0617(19) 0.0363(14) 0.0643(15) -0.0225(11) -0.0341(14) 0.0220(13)
F12 0.147(3) 0.0239(14) 0.0475(15) -0.0088(11) -0.0050(17) -0.0159(16)
F13 0.0590(19) 0.0569(17) 0.0743(18) -0.0410(15) 0.0006(15) 0.0072(14)
F14 0.070(2) 0.0560(17) 0.0813(19) -0.0407(15) -0.0349(17) 0.0039(15)
S11 0.0270(6) 0.0217(5) 0.0446(6) -0.0112(4) -0.0044(4) -0.0026(4)
S12 0.0333(6) 0.0207(5) 0.0412(5) -0.0096(4) -0.0104(4) 0.0063(4)
N11 0.0250(19) 0.0228(17) 0.0392(17) -0.0118(13) -0.0048(14) 0.0018(14)
N12 0.033(2) 0.0237(17) 0.0387(17) -0.0112(13) -0.0116(15) 0.0046(15)
C10 0.026(2) 0.024(2) 0.0293(19) -0.0051(15) -0.0035(16) 0.0002(17)
C11 0.025(2) 0.025(2) 0.0250(18) -0.0065(14) 0.0007(16) 0.0006(16)
C12 0.030(2) 0.026(2) 0.0319(19) -0.0088(16) -0.0106(17) 0.0007(17)
C13 0.031(2) 0.022(2) 0.034(2) -0.0048(15) -0.0096(17) 0.0066(17)
C14 0.033(2) 0.027(2) 0.0232(18) -0.0086(15) -0.0010(16) -0.0055(17)
C15 0.034(2) 0.030(2) 0.032(2) -0.0091(16) -0.0109(18) -0.0024(18)
C16 0.030(2) 0.030(2) 0.035(2) -0.0074(16) -0.0112(18) 0.0071(18)
C17 0.043(3) 0.037(2) 0.033(2) -0.0169(18) -0.0066(19) 0.001(2)
F21 0.0602(18) 0.0327(13) 0.0517(14) -0.0109(10) -0.0287(13) 0.0190(12)
F22 0.106(3) 0.0199(13) 0.0443(14) 0.0020(10) 0.0068(14) -0.0016(13)
F23 0.0444(16) 0.0301(13) 0.0598(15) -0.0193(11) -0.0053(12) 0.0121(11)
F24 0.0510(17) 0.0263(13) 0.0751(17) -0.0242(11) -0.0159(14) -0.0013(12)
S21 0.0298(6) 0.0199(5) 0.0397(5) -0.0129(4) -0.0103(4) 0.0007(4)
S22 0.0252(6) 0.0191(5) 0.0453(6) -0.0138(4) -0.0047(4) 0.0017(4)
N21 0.0286(19) 0.0191(16) 0.0332(16) -0.0075(12) -0.0099(14) 0.0012(14)
N22 0.0268(19) 0.0172(16) 0.0382(17) -0.0100(13) -0.0041(14) -0.0019(13)
C20 0.025(2) 0.0209(19) 0.0246(18) -0.0077(14) -0.0045(15) -0.0011(16)
C21 0.025(2) 0.0213(19) 0.0218(17) -0.0064(14) -0.0015(15) 0.0011(16)
C22 0.029(2) 0.026(2) 0.0261(18) -0.0085(15) -0.0087(16) 0.0020(16)
C23 0.034(2) 0.021(2) 0.0244(18) -0.0030(14) -0.0092(16) 0.0078(17)
C24 0.030(2) 0.0163(19) 0.0279(19) -0.0046(14) -0.0001(16) -0.0025(16)
C25 0.028(2) 0.020(2) 0.0333(19) -0.0068(15) -0.0070(17) -0.0027(16)
C26 0.027(2) 0.0184(19) 0.035(2) -0.0041(15) -0.0100(17) 0.0033(16)
C27 0.036(3) 0.020(2) 0.037(2) -0.0084(17) -0.0029(19) 0.0022(18)
F31 0.0514(16) 0.0270(12) 0.0438(12) -0.0089(9) -0.0232(12) -0.0069(11)
F32 0.104(2) 0.0264(13) 0.0345(13) -0.0175(10) 0.0010(13) 0.0020(13)
F33 0.0499(17) 0.0255(13) 0.0504(14) -0.0029(10) -0.0038(12) -0.0110(11)
F34 0.0553(18) 0.0228(13) 0.0723(16) -0.0096(11) -0.0233(14) 0.0089(12)
S31 0.0318(6) 0.0176(5) 0.0387(5) -0.0072(4) -0.0116(4) 0.0040(4)
S32 0.0266(6) 0.0174(5) 0.0418(5) -0.0098(4) -0.0025(4) -0.0009(4)
N31 0.029(2) 0.0204(17) 0.0399(17) -0.0127(13) -0.0106(15) 0.0052(14)
N32 0.0249(19) 0.0166(16) 0.0401(17) -0.0108(13) -0.0037(14) -0.0001(13)
C30 0.026(2) 0.0200(19) 0.0254(18) -0.0088(14) -0.0026(16) -0.0015(16)
C31 0.024(2) 0.0197(18) 0.0240(17) -0.0075(14) -0.0007(15) -0.0014(16)
C32 0.029(2) 0.024(2) 0.0255(18) -0.0084(14) -0.0097(16) 0.0004(16)
C33 0.031(2) 0.024(2) 0.0259(18) -0.0114(15) -0.0049(16) -0.0041(17)
C34 0.030(2) 0.0199(19) 0.0251(18) -0.0089(14) 0.0002(16) -0.0006(16)
C35 0.031(2) 0.023(2) 0.034(2) -0.0093(15) -0.0072(17) 0.0049(17)
C36 0.021(2) 0.025(2) 0.037(2) -0.0141(16) -0.0071(17) 0.0007(16)
C37 0.045(3) 0.024(2) 0.033(2) -0.0090(16) -0.0066(19) 0.0015(19)
F41 0.0560(18) 0.0317(13) 0.0575(15) -0.0107(11) -0.0262(13) -0.0051(12)
F42 0.194(4) 0.0298(15) 0.0449(15) -0.0164(12) -0.0033(19) 0.0230(18)
F43 0.061(2) 0.0396(16) 0.0813(19) 0.0123(13) 0.0019(16) -0.0089(14)
F44 0.088(2) 0.0392(16) 0.086(2) 0.0015(14) -0.0461(18) 0.0100(15)
S42 0.0327(6) 0.0216(5) 0.0400(5) -0.0109(4) -0.0100(5) -0.0011(4)
S41 0.0268(6) 0.0211(5) 0.0437(6) -0.0102(4) -0.0042(4) 0.0037(4)
N41 0.0271(19) 0.0205(17) 0.0390(17) -0.0077(13) -0.0043(14) 0.0017(14)
N42 0.031(2) 0.0207(17) 0.0411(18) -0.0084(13) -0.0118(15) -0.0016(14)
C40 0.024(2) 0.026(2) 0.0269(18) -0.0099(15) -0.0039(16) 0.0013(17)
C41 0.019(2) 0.0227(19) 0.0283(18) -0.0082(15) -0.0024(15) -0.0002(16)
C42 0.023(2) 0.022(2) 0.0261(18) -0.0055(14) -0.0047(15) 0.0048(16)
C43 0.027(2) 0.029(2) 0.0282(19) -0.0140(15) -0.0021(16) -0.0034(17)
C44 0.030(2) 0.024(2) 0.0245(18) -0.0030(15) 0.0011(16) 0.0052(17)
C45 0.032(2) 0.030(2) 0.035(2) -0.0046(16) -0.0114(18) 0.0071(18)
C46 0.031(2) 0.029(2) 0.035(2) -0.0088(16) -0.0114(18) -0.0010(17)
C47 0.046(3) 0.027(2) 0.031(2) 0.0004(16) -0.0044(19) 0.005(2)

loop_
_atom_type_symbol
_atom_type_description
_atom_type_scat_dispersion_real
_atom_type_scat_dispersion_imag
_atom_type_scat_source
C C 0.0033 0.0016 'International Tables Vol C Tables 4.2.6.8 and 6.1.1.4'
H H 0.0000 0.0000 'International Tables Vol C Tables 4.2.6.8 and 6.1.1.4'
F F 0.0171 0.0103 'International Tables Vol C Tables 4.2.6.8 and 6.1.1.4'
N N 0.0061 0.0033 'International Tables Vol C Tables 4.2.6.8 and 6.1.1.4'
S S 0.1246 0.1234 'International Tables Vol C Tables 4.2.6.8 and 6.1.1.4'

loop_
_geom_angle_atom_site_label_1
_geom_angle_atom_site_label_2
_geom_angle_atom_site_label_3
_geom_angle
_geom_angle_site_symmetry_1
_geom_angle_site_symmetry_3
_geom_angle_publ_flag
N11 S11 S12 94.39(12) . . ?
N12 S12 S11 94.78(12) . . ?
C10 N11 S11 113.8(3) . . ?
C10 N12 S12 113.7(3) . . ?
N11 C10 N12 123.3(3) . . ?
N11 C10 C11 118.8(3) . . ?
N12 C10 C11 117.9(3) . . ?
C12 C11 C16 119.2(3) . . ?
C12 C11 C10 120.9(3) . . ?
C16 C11 C10 119.9(3) . . ?
C13 C12 C11 118.7(4) . . ?
C13 C12 H12 120.6 . . ?
C11 C12 H12 120.6 . . ?
F11 C13 C12 119.1(3) . . ?
F11 C13 C14 117.7(3) . . ?
C12 C13 C14 123.2(3) . . ?
C15 C14 C13 117.8(3) . . ?
C15 C14 C17 121.5(3) . . ?
C13 C14 C17 120.7(4) . . ?
C14 C15 C16 120.8(4) . . ?
C14 C15 H15 119.6 . . ?
C16 C15 H15 119.6 . . ?
C15 C16 C11 120.3(4) . . ?
C15 C16 H16 119.8 . . ?
C11 C16 H16 119.8 . . ?
F12 C17 F13 107.3(4) . . ?
F12 C17 F14 106.7(4) . . ?
F13 C17 F14 105.1(3) . . ?
F12 C17 C14 112.0(3) . . ?
F13 C17 C14 113.0(3) . . ?
F14 C17 C14 112.2(3) . . ?
N21 S21 S22 94.44(12) . . ?
N22 S22 S21 94.81(12) . . ?
C20 N21 S21 114.2(3) . . ?
C20 N22 S22 113.6(3) . . ?
N21 C20 N22 122.9(3) . . ?
N21 C20 C21 119.0(3) . . ?
N22 C20 C21 118.0(3) . . ?
C22 C21 C26 119.9(3) . . ?
C22 C21 C20 119.7(3) . . ?
C26 C21 C20 120.4(3) . . ?
C23 C22 C21 118.7(3) . . ?
C23 C22 H22 120.7 . . ?
C21 C22 H22 120.7 . . ?
F21 C23 C22 118.7(3) . . ?
F21 C23 C24 119.1(3) . . ?
C22 C23 C24 122.2(3) . . ?
C25 C24 C23 118.5(3) . . ?
C25 C24 C27 121.5(3) . . ?
C23 C24 C27 120.1(3) . . ?
C26 C25 C24 120.5(3) . . ?
C26 C25 H25 119.7 . . ?
C24 C25 H25 119.7 . . ?
C25 C26 C21 120.3(3) . . ?
C25 C26 H26 119.9 . . ?
C21 C26 H26 119.9 . . ?
F22 C27 F23 106.7(3) . . ?
F22 C27 F24 106.8(3) . . ?
F23 C27 F24 105.8(3) . . ?
F22 C27 C24 112.4(3) . . ?
F23 C27 C24 113.2(3) . . ?
F24 C27 C24 111.7(3) . . ?
N31 S31 S32 94.76(12) . . ?
N32 S32 S31 94.63(12) . . ?
C30 N31 S31 113.6(3) . . ?
C30 N32 S32 113.6(3) . . ?
N32 C30 N31 123.4(3) . . ?
N32 C30 C31 117.8(3) . . ?
N31 C30 C31 118.8(3) . . ?
C36 C31 C32 119.3(3) . . ?
C36 C31 C30 120.8(3) . . ?
C32 C31 C30 119.9(3) . . ?
C33 C32 C31 118.8(3) . . ?
C33 C32 H32 120.6 . . ?
C31 C32 H32 120.6 . . ?
F31 C33 C32 119.9(3) . . ?
F31 C33 C34 117.5(3) . . ?
C32 C33 C34 122.6(3) . . ?
C35 C34 C33 117.9(3) . . ?
C35 C34 C37 122.4(3) . . ?
C33 C34 C37 119.7(3) . . ?
C34 C35 C36 120.3(4) . . ?
C34 C35 H35 119.9 . . ?
C36 C35 H35 119.9 . . ?
C31 C36 C35 121.0(3) . . ?
C31 C36 H36 119.5 . . ?
C35 C36 H36 119.5 . . ?
F32 C37 F33 106.7(3) . . ?
F32 C37 F34 106.0(3) . . ?
F33 C37 F34 105.7(3) . . ?
F32 C37 C34 112.8(3) . . ?
F33 C37 C34 113.8(3) . . ?
F34 C37 C34 111.2(3) . . ?
N42 S42 S41 94.48(13) . . ?
N41 S41 S42 94.46(13) . . ?
C40 N41 S41 113.5(3) . . ?
C40 N42 S42 113.8(3) . . ?
N42 C40 N41 123.7(3) . . ?
N42 C40 C41 117.6(3) . . ?
N41 C40 C41 118.7(3) . . ?
C46 C41 C42 119.9(3) . . ?
C46 C41 C40 119.7(3) . . ?
C42 C41 C40 120.4(3) . . ?
C43 C42 C41 118.2(3) . . ?
C43 C42 H42 120.9 . . ?
C41 C42 H42 120.9 . . ?
F41 C43 C42 118.7(3) . . ?
F41 C43 C44 118.1(3) . . ?
C42 C43 C44 123.1(3) . . ?
C45 C44 C43 117.6(3) . . ?
C45 C44 C47 121.7(4) . . ?
C43 C44 C47 120.7(4) . . ?
C44 C45 C46 121.2(4) . . ?
C44 C45 H45 119.4 . . ?
C46 C45 H45 119.4 . . ?
C45 C46 C41 120.0(4) . . ?
C45 C46 H46 120.0 . . ?
C41 C46 H46 120.0 . . ?
F42 C47 F43 109.2(4) . . ?
F42 C47 F44 105.9(4) . . ?
F43 C47 F44 103.0(3) . . ?
F42 C47 C44 113.5(3) . . ?
F43 C47 C44 113.0(3) . . ?
F44 C47 C44 111.5(3) . . ?

loop_
_geom_bond_atom_site_label_1
_geom_bond_atom_site_label_2
_geom_bond_distance
_geom_bond_site_symmetry_2
_geom_bond_publ_flag
F11 C13 1.344(4) . ?
F12 C17 1.317(5) . ?
F13 C17 1.322(5) . ?
F14 C17 1.333(5) . ?
S11 N11 1.637(3) . ?
S11 S12 2.0952(14) . ?
S12 N12 1.630(3) . ?
N11 C10 1.337(5) . ?
N12 C10 1.341(5) . ?
C10 C11 1.476(5) . ?
C11 C12 1.400(5) . ?
C11 C16 1.402(5) . ?
C12 C13 1.367(5) . ?
C12 H12 0.9500 . ?
C13 C14 1.392(5) . ?
C14 C15 1.382(5) . ?
C14 C17 1.492(5) . ?
C15 C16 1.386(5) . ?
C15 H15 0.9500 . ?
C16 H16 0.9500 . ?
F21 C23 1.338(4) . ?
F22 C27 1.324(4) . ?
F23 C27 1.329(4) . ?
F24 C27 1.341(4) . ?
S21 N21 1.637(3) . ?
S21 S22 2.0913(14) . ?
S22 N22 1.637(3) . ?
N21 C20 1.335(5) . ?
N22 C20 1.346(5) . ?
C20 C21 1.472(5) . ?
C21 C22 1.392(5) . ?
C21 C26 1.393(5) . ?
C22 C23 1.374(5) . ?
C22 H22 0.9500 . ?
C23 C24 1.393(5) . ?
C24 C25 1.380(5) . ?
C24 C27 1.498(5) . ?
C25 C26 1.380(5) . ?
C25 H25 0.9500 . ?
C26 H26 0.9500 . ?
F31 C33 1.349(4) . ?
F32 C37 1.327(4) . ?
F33 C37 1.328(5) . ?
F34 C37 1.350(4) . ?
S31 N31 1.634(3) . ?
S31 S32 2.0888(14) . ?
S32 N32 1.637(3) . ?
N31 C30 1.339(5) . ?
N32 C30 1.337(5) . ?
C30 C31 1.476(5) . ?
C31 C36 1.384(5) . ?
C31 C32 1.396(5) . ?
C32 C33 1.369(5) . ?
C32 H32 0.9500 . ?
C33 C34 1.397(5) . ?
C34 C35 1.381(5) . ?
C34 C37 1.497(5) . ?
C35 C36 1.385(5) . ?
C35 H35 0.9500 . ?
C36 H36 0.9500 . ?
F41 C43 1.343(4) . ?
F42 C47 1.293(4) . ?
F43 C47 1.314(5) . ?
F44 C47 1.341(5) . ?
S42 N42 1.633(3) . ?
S42 S41 2.0938(14) . ?
S41 N41 1.635(3) . ?
N41 C40 1.336(5) . ?
N42 C40 1.328(5) . ?
C40 C41 1.485(5) . ?
C41 C46 1.394(5) . ?
C41 C42 1.396(5) . ?
C42 C43 1.378(5) . ?
C42 H42 0.9500 . ?
C43 C44 1.390(5) . ?
C44 C45 1.382(5) . ?
C44 C47 1.488(5) . ?
C45 C46 1.386(5) . ?
C45 H45 0.9500 . ?
C46 H46 0.9500 . ?

loop_
_geom_torsion_atom_site_label_1
_geom_torsion_atom_site_label_2
_geom_torsion_atom_site_label_3
_geom_torsion_atom_site_label_4
_geom_torsion
_geom_torsion_site_symmetry_1
_geom_torsion_site_symmetry_2
_geom_torsion_site_symmetry_3
_geom_torsion_site_symmetry_4
_geom_torsion_publ_flag
N11 S11 S12 N12 -0.89(15) . . . . ?
S12 S11 N11 C10 1.8(3) . . . . ?
S11 S12 N12 C10 -0.1(3) . . . . ?
S11 N11 C10 N12 -2.5(5) . . . . ?
S11 N11 C10 C11 176.3(2) . . . . ?
S12 N12 C10 N11 1.6(5) . . . . ?
S12 N12 C10 C11 -177.2(2) . . . . ?
N11 C10 C11 C12 20.1(5) . . . . ?
N12 C10 C11 C12 -161.1(3) . . . . ?
N11 C10 C11 C16 -160.2(3) . . . . ?
N12 C10 C11 C16 18.6(5) . . . . ?
C16 C11 C12 C13 -0.7(5) . . . . ?
C10 C11 C12 C13 179.0(3) . . . . ?
C11 C12 C13 F11 -179.3(3) . . . . ?
C11 C12 C13 C14 0.4(6) . . . . ?
F11 C13 C14 C15 -179.4(3) . . . . ?
C12 C13 C14 C15 0.9(6) . . . . ?
F11 C13 C14 C17 1.6(5) . . . . ?
C12 C13 C14 C17 -178.1(3) . . . . ?
C13 C14 C15 C16 -1.8(5) . . . . ?
C17 C14 C15 C16 177.1(3) . . . . ?
C14 C15 C16 C11 1.6(6) . . . . ?
C12 C11 C16 C15 -0.3(5) . . . . ?
C10 C11 C16 C15 -179.9(3) . . . . ?
C15 C14 C17 F12 -117.4(4) . . . . ?
C13 C14 C17 F12 61.5(5) . . . . ?
C15 C14 C17 F13 121.2(4) . . . . ?
C13 C14 C17 F13 -59.9(5) . . . . ?
C15 C14 C17 F14 2.6(5) . . . . ?
C13 C14 C17 F14 -178.5(3) . . . . ?
N21 S21 S22 N22 -0.68(15) . . . . ?
S22 S21 N21 C20 0.1(2) . . . . ?
S21 S22 N22 C20 1.2(2) . . . . ?
S21 N21 C20 N22 0.8(4) . . . . ?
S21 N21 C20 C21 -179.9(2) . . . . ?
S22 N22 C20 N21 -1.5(4) . . . . ?
S22 N22 C20 C21 179.3(2) . . . . ?
N21 C20 C21 C22 22.1(5) . . . . ?
N22 C20 C21 C22 -158.6(3) . . . . ?
N21 C20 C21 C26 -158.1(3) . . . . ?
N22 C20 C21 C26 21.2(5) . . . . ?
C26 C21 C22 C23 -0.1(5) . . . . ?
C20 C21 C22 C23 179.8(3) . . . . ?
C21 C22 C23 F21 -178.9(3) . . . . ?
C21 C22 C23 C24 0.7(5) . . . . ?
F21 C23 C24 C25 179.8(3) . . . . ?
C22 C23 C24 C25 0.2(5) . . . . ?
F21 C23 C24 C27 0.4(5) . . . . ?
C22 C23 C24 C27 -179.2(3) . . . . ?
C23 C24 C25 C26 -1.8(5) . . . . ?
C27 C24 C25 C26 177.6(3) . . . . ?
C24 C25 C26 C21 2.4(5) . . . . ?
C22 C21 C26 C25 -1.5(5) . . . . ?
C20 C21 C26 C25 178.6(3) . . . . ?
C25 C24 C27 F22 -118.4(4) . . . . ?
C23 C24 C27 F22 61.0(5) . . . . ?
C25 C24 C27 F23 120.8(4) . . . . ?
C23 C24 C27 F23 -59.9(4) . . . . ?
C25 C24 C27 F24 1.6(5) . . . . ?
C23 C24 C27 F24 -179.1(3) . . . . ?
N31 S31 S32 N32 -0.91(15) . . . . ?
S32 S31 N31 C30 1.3(2) . . . . ?
S31 S32 N32 C30 0.4(2) . . . . ?
S32 N32 C30 N31 0.4(4) . . . . ?
S32 N32 C30 C31 -178.5(2) . . . . ?
S31 N31 C30 N32 -1.3(4) . . . . ?
S31 N31 C30 C31 177.6(2) . . . . ?
N32 C30 C31 C36 16.3(5) . . . . ?
N31 C30 C31 C36 -162.7(3) . . . . ?
N32 C30 C31 C32 -165.3(3) . . . . ?
N31 C30 C31 C32 15.7(5) . . . . ?
C36 C31 C32 C33 -0.8(5) . . . . ?
C30 C31 C32 C33 -179.2(3) . . . . ?
C31 C32 C33 F31 -179.0(3) . . . . ?
C31 C32 C33 C34 1.0(5) . . . . ?
F31 C33 C34 C35 179.7(3) . . . . ?
C32 C33 C34 C35 -0.2(5) . . . . ?
F31 C33 C34 C37 1.6(5) . . . . ?
C32 C33 C34 C37 -178.4(3) . . . . ?
C33 C34 C35 C36 -0.7(5) . . . . ?
C37 C34 C35 C36 177.5(3) . . . . ?
C32 C31 C36 C35 -0.1(5) . . . . ?
C30 C31 C36 C35 178.4(3) . . . . ?
C34 C35 C36 C31 0.8(5) . . . . ?
C35 C34 C37 F32 -115.0(4) . . . . ?
C33 C34 C37 F32 63.1(5) . . . . ?
C35 C34 C37 F33 123.3(4) . . . . ?
C33 C34 C37 F33 -58.6(4) . . . . ?
C35 C34 C37 F34 4.0(5) . . . . ?
C33 C34 C37 F34 -177.9(3) . . . . ?
N42 S42 S41 N41 -0.99(15) . . . . ?
S42 S41 N41 C40 1.9(2) . . . . ?
S41 S42 N42 C40 -0.1(3) . . . . ?
S42 N42 C40 N41 1.7(4) . . . . ?
S42 N42 C40 C41 -175.6(2) . . . . ?
S41 N41 C40 N42 -2.6(4) . . . . ?
S41 N41 C40 C41 174.6(2) . . . . ?
N42 C40 C41 C46 19.6(5) . . . . ?
N41 C40 C41 C46 -157.7(3) . . . . ?
N42 C40 C41 C42 -161.6(3) . . . . ?
N41 C40 C41 C42 21.1(5) . . . . ?
C46 C41 C42 C43 -1.1(5) . . . . ?
C40 C41 C42 C43 -179.9(3) . . . . ?
C41 C42 C43 F41 -178.8(3) . . . . ?
C41 C42 C43 C44 1.1(5) . . . . ?
F41 C43 C44 C45 179.8(3) . . . . ?
C42 C43 C44 C45 -0.2(5) . . . . ?
F41 C43 C44 C47 0.5(5) . . . . ?
C42 C43 C44 C47 -179.4(3) . . . . ?
C43 C44 C45 C46 -0.9(5) . . . . ?
C47 C44 C45 C46 178.4(3) . . . . ?
C44 C45 C46 C41 0.9(6) . . . . ?
C42 C41 C46 C45 0.1(5) . . . . ?
C40 C41 C46 C45 178.9(3) . . . . ?
C45 C44 C47 F42 -115.7(4) . . . . ?
C43 C44 C47 F42 63.5(5) . . . . ?
C45 C44 C47 F43 119.3(4) . . . . ?
C43 C44 C47 F43 -61.5(5) . . . . ?
C45 C44 C47 F44 3.8(5) . . . . ?
C43 C44 C47 F44 -177.0(3) . . . . ?
